data_7101777
loop_
_publ_author_name
'G\'omez-Bujedo, Silvia'
'Alcarazo, Manuel'
'Pichon, Christophe'
'Alvarez, Eleuterio'
'Fern\'andez, Rosario'
'Lassaletta, Jos\'e M'

_publ_section_title
;
 Isoquinolin-1-ylidenes as electronically tuneable ligands.
;
_journal_issue 11
_journal_name_full 'Chemical communications (Cambridge, England)'
_journal_page_first 1180
_journal_page_last 1182
_journal_paper_doi 10.1039/b617037d
_journal_year 2007
_chemical_formula_moiety 'C14 H17 N O2 Se'
_chemical_formula_sum 'C14 H17 N O2 Se'
_chemical_formula_weight 310.25
_chemical_name_systematic
;
?
;
_space_group_IT_number 2
_symmetry_cell_setting triclinic
_symmetry_space_group_name_Hall '-P 1'
_symmetry_space_group_name_H-M 'P -1'
_atom_sites_solution_hydrogens geom
_atom_sites_solution_primary direct
_atom_sites_solution_secondary difmap
_audit_creation_method SHELXL-97
_cell_angle_alpha 80.836(1)
_cell_angle_beta 89.391(1)
_cell_angle_gamma 79.542(1)
_cell_formula_units_Z 4
_cell_length_a 10.4152(4)
_cell_length_b 11.5802(5)
_cell_length_c 11.8762(5)
_cell_measurement_reflns_used 8959
_cell_measurement_temperature 100(2)
_cell_measurement_theta_max 30.49
_cell_measurement_theta_min 2.67
_cell_volume 1390.37(10)
_computing_cell_refinement 'SAINT+ v. 7.06 a (Bruker AXS, 2003)'
_computing_data_collection 'APEX-W2K-NT v. 1.0 (Bruker AXS, 2004)'
_computing_data_reduction 'SAINT+ v. 7.06 a (Bruker AXS, 2001)'
_computing_molecular_graphics 'XP, SHELXTL v. 6.10 (Bruker, 2000)'
_computing_publication_material 'XCIF, SHELXTL v. 6.12 (Bruker, 2001)'
_computing_structure_refinement 'SHELXL-97 (Sheldrick, 1997)'
_computing_structure_solution 'SHELXS-97 (Sheldrick, 1990)'
_diffrn_ambient_temperature 100(2)
_diffrn_detector_area_resol_mean 8.26
_diffrn_measured_fraction_theta_full 0.984
_diffrn_measured_fraction_theta_max 0.984
_diffrn_measurement_device_type 'Bruker-Nonius X8kappa APEX II CCD system'
_diffrn_measurement_method '\w rotations with narrow frames'
_diffrn_radiation_monochromator graphite
_diffrn_radiation_source 'fine-focus sealed tube'
_diffrn_radiation_type MoK\a
_diffrn_radiation_wavelength 0.71073
_diffrn_reflns_av_R_equivalents 0.0189
_diffrn_reflns_av_sigmaI/netI 0.0162
_diffrn_reflns_limit_h_max 14
_diffrn_reflns_limit_h_min -14
_diffrn_reflns_limit_k_max 14
_diffrn_reflns_limit_k_min -16
_diffrn_reflns_limit_l_max 16
_diffrn_reflns_limit_l_min -16
_diffrn_reflns_number 35132
_diffrn_reflns_theta_full 30.52
_diffrn_reflns_theta_max 30.52
_diffrn_reflns_theta_min 2.92
_diffrn_standards_number 0
_exptl_absorpt_coefficient_mu 2.695
_exptl_absorpt_correction_T_max 0.5299
_exptl_absorpt_correction_T_min 0.3835
_exptl_absorpt_correction_type multi-scan
_exptl_absorpt_process_details
;
SADABS: Area-Detector Absorption Correction. Bruker-AXS
within v. 7.06 a (Bruker AXS, 2003).
;
_exptl_crystal_colour orange
_exptl_crystal_density_diffrn 1.482
_exptl_crystal_density_method 'not measured'
_exptl_crystal_description prism
_exptl_crystal_F_000 632
_exptl_crystal_size_max 0.44
_exptl_crystal_size_mid 0.31
_exptl_crystal_size_min 0.27
_refine_diff_density_max 0.847
_refine_diff_density_min -0.238
_refine_diff_density_rms 0.064
_refine_ls_extinction_method none
_refine_ls_goodness_of_fit_ref 1.045
_refine_ls_hydrogen_treatment constr
_refine_ls_matrix_type full
_refine_ls_number_parameters 325
_refine_ls_number_reflns 8353
_refine_ls_number_restraints 0
_refine_ls_restrained_S_all 1.045
_refine_ls_R_factor_all 0.0279
_refine_ls_R_factor_gt 0.0225
_refine_ls_shift/su_max 0.002
_refine_ls_shift/su_mean 0.000
_refine_ls_structure_factor_coef Fsqd
_refine_ls_weighting_details 'calc w=1/[\s^2^(Fo^2^)+(0.0346P)^2^+0.4050P] where P=(Fo^2^+2Fc^2^)/3'
_refine_ls_weighting_scheme calc
_refine_ls_wR_factor_gt 0.0584
_refine_ls_wR_factor_ref 0.0614
_reflns_number_gt 7381
_reflns_number_total 8353
_reflns_threshold_expression >2sigma(I)
_cod_data_source_file b617037d.txt
_cod_data_source_block 8e
_cod_depositor_comments
;
The following automatic conversions were performed:
'_symmetry_cell_setting' value 'Triclinic' changed to 'triclinic'
according to '/home/saulius/struct/CIF-dictionaries/cif_core.dic'
dictionary named 'cif_core.dic' version 2.4.1 from 2010-06-29.

Automatic conversion script
Id: cif_fix_enum 1527 2010-12-29 10:47:43Z saulius 
;
_cod_original_sg_symbol_H-M P-1
_cod_database_code 7101777

loop_
_symmetry_equiv_pos_as_xyz
'x, y, z'
'-x, -y, -z'

loop_
_atom_site_label
_atom_site_type_symbol
_atom_site_fract_x
_atom_site_fract_y
_atom_site_fract_z
_atom_site_U_iso_or_equiv
_atom_site_adp_type
_atom_site_occupancy
_atom_site_symmetry_multiplicity
_atom_site_calc_flag
_atom_site_refinement_flags
Se1 Se 0.301999(11) 0.260042(11) 0.631965(11) 0.02029(4) Uani 1 1 d .
N1 N 0.05127(10) 0.28722(9) 0.72877(8) 0.01657(18) Uani 1 1 d .
O1 O 0.00867(9) 0.83718(8) 0.52895(8) 0.02246(18) Uani 1 1 d .
O2 O 0.22695(9) 0.72504(9) 0.46465(8) 0.02339(19) Uani 1 1 d .
C1 C 0.13980(11) 0.34238(10) 0.66565(9) 0.0159(2) Uani 1 1 d .
C2 C -0.06426(12) 0.34949(11) 0.76281(10) 0.0195(2) Uani 1 1 d .
H2 H -0.1210 0.3072 0.8090 0.023 Uiso 1 1 d R
C3 C -0.09953(12) 0.46811(11) 0.73280(10) 0.0187(2) Uani 1 1 d .
H3 H -0.1793 0.5086 0.7584 0.022 Uiso 1 1 d R
C4 C -0.01665(11) 0.53215(10) 0.66266(9) 0.0153(2) Uani 1 1 d .
C5 C -0.05115(11) 0.65642(10) 0.62914(10) 0.0169(2) Uani 1 1 d .
H5 H -0.1320 0.6978 0.6521 0.020 Uiso 1 1 d R
C6 C 0.03124(11) 0.71783(11) 0.56376(10) 0.0173(2) Uani 1 1 d .
C7 C 0.15194(11) 0.65488(11) 0.52801(10) 0.0177(2) Uani 1 1 d .
C8 C 0.18531(11) 0.53406(11) 0.55868(9) 0.0170(2) Uani 1 1 d .
H8 H 0.2648 0.4931 0.5330 0.020 Uiso 1 1 d R
C9 C 0.10261(11) 0.46937(10) 0.62837(9) 0.0151(2) Uani 1 1 d .
C10 C 0.07994(12) 0.15596(10) 0.77137(10) 0.0189(2) Uani 1 1 d .
H10 H 0.1454 0.1188 0.7194 0.023 Uiso 1 1 d R
C11 C -0.04011(13) 0.09863(12) 0.76863(12) 0.0253(3) Uani 1 1 d .
H11A H -0.0968 0.1178 0.8320 0.038 Uiso 1 1 d R
H11B H -0.0130 0.0121 0.7759 0.038 Uiso 1 1 d R
H11C H -0.0878 0.1291 0.6962 0.038 Uiso 1 1 d R
C12 C 0.14290(15) 0.13339(12) 0.88963(12) 0.0284(3) Uani 1 1 d .
H12A H 0.2212 0.1696 0.8868 0.043 Uiso 1 1 d R
H12B H 0.1672 0.0475 0.9155 0.043 Uiso 1 1 d R
H12C H 0.0809 0.1686 0.9429 0.043 Uiso 1 1 d R
C13 C -0.11403(13) 0.90220(11) 0.56043(12) 0.0235(2) Uani 1 1 d .
H13A H -0.1858 0.8742 0.5267 0.035 Uiso 1 1 d R
H13B H -0.1190 0.9872 0.5323 0.035 Uiso 1 1 d R
H13C H -0.1208 0.8895 0.6437 0.035 Uiso 1 1 d R
C14 C 0.34756(13) 0.66573(14) 0.42431(12) 0.0280(3) Uani 1 1 d .
H14A H 0.4033 0.6238 0.4895 0.042 Uiso 1 1 d R
H14B H 0.3921 0.7245 0.3790 0.042 Uiso 1 1 d R
H14C H 0.3296 0.6084 0.3768 0.042 Uiso 1 1 d R
Se2 Se 0.703795(12) 0.741218(11) 0.897544(12) 0.02266(4) Uani 1 1 d .
N2 N 0.48018(10) 0.71013(9) 0.78147(8) 0.01681(18) Uani 1 1 d .
O3 O 0.67271(9) 0.15908(8) 0.96466(8) 0.02269(18) Uani 1 1 d .
O4 O 0.82331(9) 0.27566(8) 1.05273(8) 0.02211(18) Uani 1 1 d .
C15 C 0.58466(11) 0.65641(10) 0.85142(9) 0.0158(2) Uani 1 1 d .
C16 C 0.39723(12) 0.64625(11) 0.73936(10) 0.0188(2) Uani 1 1 d .
H16 H 0.3267 0.6878 0.6903 0.023 Uiso 1 1 d R
C17 C 0.41277(11) 0.52716(11) 0.76543(10) 0.0179(2) Uani 1 1 d .
H17 H 0.3546 0.4855 0.7345 0.021 Uiso 1 1 d R
C18 C 0.51723(11) 0.46400(10) 0.83984(9) 0.0142(2) Uani 1 1 d .
C19 C 0.53815(11) 0.33878(10) 0.86668(10) 0.0159(2) Uani 1 1 d .
H19 H 0.4811 0.2958 0.8361 0.019 Uiso 1 1 d R
C20 C 0.64076(11) 0.27904(10) 0.93685(10) 0.0167(2) Uani 1 1 d .
C21 C 0.72403(11) 0.34418(11) 0.98534(9) 0.0164(2) Uani 1 1 d .
C22 C 0.70381(11) 0.46593(10) 0.96019(9) 0.0156(2) Uani 1 1 d .
H22 H 0.7593 0.5084 0.9935 0.019 Uiso 1 1 d R
C23 C 0.60082(11) 0.52889(10) 0.88496(9) 0.01416(19) Uani 1 1 d .
C24 C 0.45824(13) 0.84130(11) 0.73959(11) 0.0221(2) Uani 1 1 d .
H24 H 0.4990 0.8791 0.7967 0.026 Uiso 1 1 d R
C25 C 0.31434(14) 0.89742(12) 0.72846(14) 0.0310(3) Uani 1 1 d .
H25A H 0.2756 0.8743 0.6625 0.047 Uiso 1 1 d R
H25B H 0.3051 0.9842 0.7180 0.047 Uiso 1 1 d R
H25C H 0.2695 0.8699 0.7978 0.047 Uiso 1 1 d R
C26 C 0.52858(17) 0.86380(14) 0.62795(14) 0.0383(4) Uani 1 1 d .
H26A H 0.6205 0.8254 0.6383 0.057 Uiso 1 1 d R
H26B H 0.5228 0.9496 0.6042 0.057 Uiso 1 1 d R
H26C H 0.4879 0.8309 0.5693 0.057 Uiso 1 1 d R
C27 C 0.59857(15) 0.09157(12) 0.90794(13) 0.0294(3) Uani 1 1 d .
H27A H 0.5065 0.1102 0.9281 0.044 Uiso 1 1 d R
H27B H 0.6317 0.0065 0.9317 0.044 Uiso 1 1 d R
H27C H 0.6069 0.1120 0.8252 0.044 Uiso 1 1 d R
C28 C 0.91369(13) 0.33668(13) 1.09793(12) 0.0286(3) Uani 1 1 d .
H28A H 0.9541 0.3822 1.0351 0.043 Uiso 1 1 d R
H28B H 0.9815 0.2786 1.1432 0.043 Uiso 1 1 d R
H28C H 0.8674 0.3910 1.1465 0.043 Uiso 1 1 d R

loop_
_atom_site_aniso_label
_atom_site_aniso_U_11
_atom_site_aniso_U_22
_atom_site_aniso_U_33
_atom_site_aniso_U_23
_atom_site_aniso_U_13
_atom_site_aniso_U_12
Se1 0.01285(6) 0.02143(7) 0.02734(7) -0.00994(5) 0.00121(4) 0.00015(4)
N1 0.0159(4) 0.0161(4) 0.0175(4) -0.0042(3) -0.0003(3) -0.0009(3)
O1 0.0216(4) 0.0180(4) 0.0275(5) -0.0017(3) 0.0018(3) -0.0046(3)
O2 0.0177(4) 0.0279(5) 0.0238(4) 0.0015(4) 0.0032(3) -0.0072(3)
C1 0.0134(5) 0.0203(5) 0.0146(5) -0.0065(4) -0.0012(4) -0.0018(4)
C2 0.0170(5) 0.0213(6) 0.0194(5) -0.0034(4) 0.0048(4) -0.0013(4)
C3 0.0158(5) 0.0203(5) 0.0194(5) -0.0037(4) 0.0045(4) -0.0011(4)
C4 0.0135(5) 0.0186(5) 0.0141(5) -0.0049(4) -0.0001(4) -0.0018(4)
C5 0.0153(5) 0.0183(5) 0.0170(5) -0.0048(4) 0.0001(4) -0.0013(4)
C6 0.0172(5) 0.0187(5) 0.0168(5) -0.0036(4) -0.0022(4) -0.0043(4)
C7 0.0152(5) 0.0240(6) 0.0149(5) -0.0025(4) -0.0003(4) -0.0064(4)
C8 0.0124(5) 0.0245(6) 0.0147(5) -0.0052(4) 0.0001(4) -0.0030(4)
C9 0.0131(5) 0.0190(5) 0.0137(5) -0.0051(4) -0.0008(4) -0.0024(4)
C10 0.0202(5) 0.0159(5) 0.0201(5) -0.0042(4) -0.0018(4) -0.0010(4)
C11 0.0267(6) 0.0210(6) 0.0289(6) -0.0022(5) -0.0037(5) -0.0070(5)
C12 0.0349(7) 0.0250(6) 0.0237(6) -0.0031(5) -0.0109(5) -0.0014(5)
C13 0.0231(6) 0.0180(6) 0.0297(6) -0.0054(5) 0.0004(5) -0.0030(5)
C14 0.0191(6) 0.0404(8) 0.0247(6) -0.0026(5) 0.0063(5) -0.0090(5)
Se2 0.01947(6) 0.01880(6) 0.03233(7) -0.00930(5) -0.00078(5) -0.00578(5)
N2 0.0181(4) 0.0142(4) 0.0170(4) -0.0026(3) 0.0007(3) 0.0000(3)
O3 0.0244(4) 0.0148(4) 0.0270(5) -0.0013(3) -0.0042(4) -0.0003(3)
O4 0.0171(4) 0.0240(4) 0.0223(4) 0.0000(3) -0.0068(3) 0.0011(3)
C15 0.0149(5) 0.0170(5) 0.0161(5) -0.0054(4) 0.0028(4) -0.0024(4)
C16 0.0174(5) 0.0202(5) 0.0174(5) -0.0029(4) -0.0034(4) 0.0004(4)
C17 0.0168(5) 0.0195(5) 0.0171(5) -0.0039(4) -0.0037(4) -0.0015(4)
C18 0.0136(5) 0.0158(5) 0.0131(4) -0.0037(4) 0.0008(4) -0.0014(4)
C19 0.0163(5) 0.0159(5) 0.0160(5) -0.0042(4) -0.0005(4) -0.0024(4)
C20 0.0172(5) 0.0153(5) 0.0165(5) -0.0022(4) 0.0012(4) -0.0004(4)
C21 0.0128(5) 0.0207(5) 0.0139(5) -0.0015(4) -0.0006(4) 0.0007(4)
C22 0.0125(5) 0.0202(5) 0.0148(5) -0.0050(4) -0.0008(4) -0.0024(4)
C23 0.0124(5) 0.0164(5) 0.0138(5) -0.0042(4) 0.0016(4) -0.0017(4)
C24 0.0256(6) 0.0135(5) 0.0251(6) -0.0013(4) 0.0022(5) 0.0002(4)
C25 0.0290(7) 0.0202(6) 0.0377(8) 0.0019(5) 0.0033(6) 0.0057(5)
C26 0.0428(9) 0.0280(7) 0.0376(8) 0.0068(6) 0.0167(7) -0.0010(6)
C27 0.0337(7) 0.0165(6) 0.0380(7) -0.0038(5) -0.0055(6) -0.0048(5)
C28 0.0196(6) 0.0360(7) 0.0289(7) -0.0058(5) -0.0101(5) -0.0004(5)

loop_
_atom_type_symbol
_atom_type_description
_atom_type_scat_dispersion_real
_atom_type_scat_dispersion_imag
_atom_type_scat_source
C C 0.0033 0.0016 'International Tables Vol C Tables 4.2.6.8 and 6.1.1.4'
H H 0.0000 0.0000 'International Tables Vol C Tables 4.2.6.8 and 6.1.1.4'
N N 0.0061 0.0033 'International Tables Vol C Tables 4.2.6.8 and 6.1.1.4'
O O 0.0106 0.0060 'International Tables Vol C Tables 4.2.6.8 and 6.1.1.4'
Se Se -0.0929 2.2259 'International Tables Vol C Tables 4.2.6.8 and 6.1.1.4'

loop_
_geom_angle_atom_site_label_1
_geom_angle_atom_site_label_2
_geom_angle_atom_site_label_3
_geom_angle
C1 N1 C2 122.16(10)
C1 N1 C10 121.12(9)
C2 N1 C10 116.59(10)
C6 O1 C13 116.52(10)
C7 O2 C14 116.66(10)
N1 C1 C9 116.84(10)
N1 C1 Se1 121.91(8)
C9 C1 Se1 121.23(9)
C3 C2 N1 122.29(11)
C3 C2 H2 118.9
N1 C2 H2 118.9
C2 C3 C4 119.51(11)
C2 C3 H3 120.3
C4 C3 H3 120.2
C5 C4 C9 120.45(11)
C5 C4 C3 120.90(10)
C9 C4 C3 118.64(10)
C6 C5 C4 120.40(10)
C6 C5 H5 119.8
C4 C5 H5 119.8
O1 C6 C5 125.08(11)
O1 C6 C7 115.36(11)
C5 C6 C7 119.55(11)
O2 C7 C8 125.01(11)
O2 C7 C6 114.54(11)
C8 C7 C6 120.45(11)
C7 C8 C9 120.78(10)
C7 C8 H8 119.6
C9 C8 H8 119.6
C4 C9 C8 118.35(10)
C4 C9 C1 120.42(10)
C8 C9 C1 121.22(10)
N1 C10 C12 109.35(10)
N1 C10 C11 112.58(10)
C12 C10 C11 112.30(11)
N1 C10 H10 107.5
C12 C10 H10 107.4
C11 C10 H10 107.4
C10 C11 H11A 109.5
C10 C11 H11B 109.5
H11A C11 H11B 109.5
C10 C11 H11C 109.4
H11A C11 H11C 109.5
H11B C11 H11C 109.5
C10 C12 H12A 109.4
C10 C12 H12B 109.5
H12A C12 H12B 109.5
C10 C12 H12C 109.5
H12A C12 H12C 109.5
H12B C12 H12C 109.5
O1 C13 H13A 109.5
O1 C13 H13B 109.5
H13A C13 H13B 109.5
O1 C13 H13C 109.5
H13A C13 H13C 109.5
H13B C13 H13C 109.5
O2 C14 H14A 109.5
O2 C14 H14B 109.5
H14A C14 H14B 109.5
O2 C14 H14C 109.5
H14A C14 H14C 109.5
H14B C14 H14C 109.5
C15 N2 C16 122.22(10)
C15 N2 C24 120.48(10)
C16 N2 C24 117.11(10)
C20 O3 C27 116.13(10)
C21 O4 C28 116.68(10)
N2 C15 C23 116.86(10)
N2 C15 Se2 121.96(9)
C23 C15 Se2 121.15(8)
C17 C16 N2 122.24(10)
C17 C16 H16 118.9
N2 C16 H16 118.9
C16 C17 C18 119.41(11)
C16 C17 H17 120.3
C18 C17 H17 120.3
C23 C18 C19 120.53(10)
C23 C18 C17 118.66(10)
C19 C18 C17 120.80(11)
C20 C19 C18 120.10(11)
C20 C19 H19 119.9
C18 C19 H19 120.0
O3 C20 C19 124.99(11)
O3 C20 C21 115.22(10)
C19 C20 C21 119.79(10)
O4 C21 C22 124.87(11)
O4 C21 C20 114.69(10)
C22 C21 C20 120.41(10)
C21 C22 C23 120.57(11)
C21 C22 H22 119.7
C23 C22 H22 119.7
C18 C23 C22 118.56(10)
C18 C23 C15 120.48(10)
C22 C23 C15 120.92(10)
N2 C24 C26 108.93(10)
N2 C24 C25 112.75(11)
C26 C24 C25 111.92(12)
N2 C24 H24 107.7
C26 C24 H24 107.7
C25 C24 H24 107.7
C24 C25 H25A 109.5
C24 C25 H25B 109.5
H25A C25 H25B 109.5
C24 C25 H25C 109.4
H25A C25 H25C 109.5
H25B C25 H25C 109.5
C24 C26 H26A 109.4
C24 C26 H26B 109.5
H26A C26 H26B 109.5
C24 C26 H26C 109.5
H26A C26 H26C 109.5
H26B C26 H26C 109.5
O3 C27 H27A 109.5
O3 C27 H27B 109.5
H27A C27 H27B 109.5
O3 C27 H27C 109.5
H27A C27 H27C 109.5
H27B C27 H27C 109.5
O4 C28 H28A 109.5
O4 C28 H28B 109.4
H28A C28 H28B 109.5
O4 C28 H28C 109.5
H28A C28 H28C 109.5
H28B C28 H28C 109.5

loop_
_geom_bond_atom_site_label_1
_geom_bond_atom_site_label_2
_geom_bond_distance
Se1 C1 1.8562(11)
N1 C1 1.3663(16)
N1 C2 1.3779(14)
N1 C10 1.4997(15)
O1 C6 1.3559(14)
O1 C13 1.4388(15)
O2 C7 1.3638(15)
O2 C14 1.4345(16)
C1 C9 1.4485(16)
C2 C3 1.3463(17)
C2 H2 0.9500
C3 C4 1.4175(17)
C3 H3 0.9500
C4 C5 1.4112(16)
C4 C9 1.4117(15)
C5 C6 1.3698(17)
C5 H5 0.9500
C6 C7 1.4306(16)
C7 C8 1.3693(17)
C8 C9 1.4177(16)
C8 H8 0.9500
C10 C12 1.5204(17)
C10 C11 1.5213(18)
C10 H10 1.0000
C11 H11A 0.9800
C11 H11B 0.9800
C11 H11C 0.9800
C12 H12A 0.9800
C12 H12B 0.9800
C12 H12C 0.9800
C13 H13A 0.9800
C13 H13B 0.9800
C13 H13C 0.9800
C14 H14A 0.9800
C14 H14B 0.9800
C14 H14C 0.9800
Se2 C15 1.8527(12)
N2 C15 1.3675(14)
N2 C16 1.3795(16)
N2 C24 1.4975(15)
O3 C20 1.3558(14)
O3 C27 1.4349(17)
O4 C21 1.3627(13)
O4 C28 1.4306(17)
C15 C23 1.4461(16)
C16 C17 1.3446(17)
C16 H16 0.9500
C17 C18 1.4231(15)
C17 H17 0.9500
C18 C23 1.4091(16)
C18 C19 1.4111(15)
C19 C20 1.3720(15)
C19 H19 0.9500
C20 C21 1.4280(17)
C21 C22 1.3714(16)
C22 C23 1.4175(15)
C22 H22 0.9500
C24 C26 1.5170(19)
C24 C25 1.5196(18)
C24 H24 1.0000
C25 H25A 0.9800
C25 H25B 0.9800
C25 H25C 0.9800
C26 H26A 0.9800
C26 H26B 0.9800
C26 H26C 0.9800
C27 H27A 0.9800
C27 H27B 0.9800
C27 H27C 0.9800
C28 H28A 0.9800
C28 H28B 0.9800
C28 H28C 0.9800

loop_
_geom_torsion_atom_site_label_1
_geom_torsion_atom_site_label_2
_geom_torsion_atom_site_label_3
_geom_torsion_atom_site_label_4
_geom_torsion
C2 N1 C1 C9 -4.48(16)
C10 N1 C1 C9 179.85(10)
C2 N1 C1 Se1 173.98(9)
C10 N1 C1 Se1 -1.69(15)
C1 N1 C2 C3 2.37(19)
C10 N1 C2 C3 178.23(11)
N1 C2 C3 C4 0.77(19)
C2 C3 C4 C5 179.63(12)
C2 C3 C4 C9 -1.43(17)
C9 C4 C5 C6 -0.59(17)
C3 C4 C5 C6 178.33(11)
C13 O1 C6 C5 -2.44(17)
C13 O1 C6 C7 177.95(10)
C4 C5 C6 O1 -178.63(11)
C4 C5 C6 C7 0.97(17)
C14 O2 C7 C8 2.36(17)
C14 O2 C7 C6 -178.49(11)
O1 C6 C7 O2 0.48(15)
C5 C6 C7 O2 -179.16(10)
O1 C6 C7 C8 179.66(10)
C5 C6 C7 C8 0.02(17)
O2 C7 C8 C9 177.69(11)
C6 C7 C8 C9 -1.41(17)
C5 C4 C9 C8 -0.76(16)
C3 C4 C9 C8 -179.70(10)
C5 C4 C9 C1 178.12(10)
C3 C4 C9 C1 -0.83(16)
C7 C8 C9 C4 1.75(16)
C7 C8 C9 C1 -177.11(11)
N1 C1 C9 C4 3.70(16)
Se1 C1 C9 C4 -174.77(8)
N1 C1 C9 C8 -177.46(10)
Se1 C1 C9 C8 4.07(15)
C1 N1 C10 C12 91.52(13)
C2 N1 C10 C12 -84.38(13)
C1 N1 C10 C11 -142.91(11)
C2 N1 C10 C11 41.19(14)
C16 N2 C15 C23 -3.31(16)
C24 N2 C15 C23 -178.11(10)
C16 N2 C15 Se2 174.61(9)
C24 N2 C15 Se2 -0.18(14)
C15 N2 C16 C17 0.81(18)
C24 N2 C16 C17 175.77(11)
N2 C16 C17 C18 0.66(18)
C16 C17 C18 C23 0.60(17)
C16 C17 C18 C19 -178.44(11)
C23 C18 C19 C20 -0.24(17)
C17 C18 C19 C20 178.77(11)
C27 O3 C20 C19 5.29(17)
C27 O3 C20 C21 -173.96(11)
C18 C19 C20 O3 -177.38(11)
C18 C19 C20 C21 1.84(17)
C28 O4 C21 C22 -1.34(17)
C28 O4 C21 C20 176.54(11)
O3 C20 C21 O4 -0.13(15)
C19 C20 C21 O4 -179.42(10)
O3 C20 C21 C22 177.84(10)
C19 C20 C21 C22 -1.44(17)
O4 C21 C22 C23 177.18(10)
C20 C21 C22 C23 -0.58(17)
C19 C18 C23 C22 -1.74(16)
C17 C18 C23 C22 179.22(10)
C19 C18 C23 C15 175.83(10)
C17 C18 C23 C15 -3.20(16)
C21 C22 C23 C18 2.14(16)
C21 C22 C23 C15 -175.43(10)
N2 C15 C23 C18 4.50(15)
Se2 C15 C23 C18 -173.44(8)
N2 C15 C23 C22 -177.98(10)
Se2 C15 C23 C22 4.08(14)
C15 N2 C24 C26 89.98(14)
C16 N2 C24 C26 -85.08(14)
C15 N2 C24 C25 -145.15(12)
C16 N2 C24 C25 39.79(15)

loop_
_cod_related_entry_id
_cod_related_entry_database
_cod_related_entry_code
1 ChemSpider 30652999
